data_4334168
loop_
_publ_author_name
'Daniel Rosario-Amorin'
'Sabrina Ouizem'
'Diane A. Dickie'
'Yufeng Wen'
'Robert T. Paine'
'Jian Gao'
'John K. Grey'
'Ana de Bettencourt-Dias'
'Benjamin P. Hay'
'Laetitia H. Delmau'

_publ_section_title
;
 Synthesis, Lanthanide Coordination Chemistry, and Liquid-Liquid
 Extraction Performance of CMPO-Decorated Pyridine and Pyridine N-Oxide
 Platforms
;
_journal_name_full 'Inorganic Chemistry'
_journal_page_first 3063
_journal_page_last 3083
_journal_paper_doi 10.1021/ic3025342
_journal_volume 52
_journal_year 2013
_chemical_formula_sum 'C41 H45 N3 O5 P2'
_chemical_formula_weight 721.74
_chemical_name_systematic
; 
 ? 
;
_space_group_IT_number 41
_symmetry_cell_setting orthorhombic
_symmetry_space_group_name_Hall 'A 2 -2ab'
_symmetry_space_group_name_H-M 'A e a 2'
_atom_sites_solution_hydrogens geom
_atom_sites_solution_primary direct
_atom_sites_solution_secondary difmap
_audit_creation_method SHELXL-97
_cell_angle_alpha 90.00
_cell_angle_beta 90.00
_cell_angle_gamma 90.00
_cell_formula_units_Z 4
_cell_length_a 22.2182(16)
_cell_length_b 15.4755(12)
_cell_length_c 10.8569(9)
_cell_measurement_reflns_used 1574
_cell_measurement_temperature 173(2)
_cell_measurement_theta_max 19.14
_cell_measurement_theta_min 2.47
_cell_volume 3733.0(5)
_computing_cell_refinement 'Bruker SAINT'
_computing_data_collection 'Bruker APEX2'
_computing_data_reduction 'Bruker SAINT'
_computing_molecular_graphics 'Bruker SHELXTL'
_computing_publication_material 'Bruker SHELXTL'
_computing_structure_refinement 'SHELXL-97 (Sheldrick, 2008)'
_computing_structure_solution 'SHELXS-97 (Sheldrick, 2008)'
_diffrn_ambient_temperature 173(2)
_diffrn_measured_fraction_theta_full 0.998
_diffrn_measured_fraction_theta_max 0.998
_diffrn_measurement_device_type 'Bruker APEX-II CCD'
_diffrn_measurement_method '\f and \w scans'
_diffrn_radiation_monochromator graphite
_diffrn_radiation_source 'fine-focus sealed tube'
_diffrn_radiation_type MoK\a
_diffrn_radiation_wavelength 0.71073
_diffrn_reflns_av_R_equivalents 0.0917
_diffrn_reflns_av_sigmaI/netI 0.0781
_diffrn_reflns_limit_h_max 29
_diffrn_reflns_limit_h_min -29
_diffrn_reflns_limit_k_max 20
_diffrn_reflns_limit_k_min -20
_diffrn_reflns_limit_l_max 14
_diffrn_reflns_limit_l_min -14
_diffrn_reflns_number 21088
_diffrn_reflns_theta_full 28.34
_diffrn_reflns_theta_max 28.34
_diffrn_reflns_theta_min 2.63
_exptl_absorpt_coefficient_mu 0.165
_exptl_absorpt_correction_T_max 0.9696
_exptl_absorpt_correction_T_min 0.9131
_exptl_absorpt_correction_type multi-scan
_exptl_absorpt_process_details 'Bruker, SADABS'
_exptl_crystal_colour colourless
_exptl_crystal_density_diffrn 1.284
_exptl_crystal_description plate
_exptl_crystal_F_000 1528
_exptl_crystal_size_max 0.56
_exptl_crystal_size_mid 0.23
_exptl_crystal_size_min 0.19
_refine_diff_density_max 0.234
_refine_diff_density_min -0.229
_refine_diff_density_rms 0.049
_refine_ls_abs_structure_details 'Flack H D (1983), Acta Cryst. A39, 876-881'
_refine_ls_abs_structure_Flack 0.05(12)
_refine_ls_extinction_method none
_refine_ls_goodness_of_fit_ref 1.024
_refine_ls_hydrogen_treatment constr
_refine_ls_matrix_type full
_refine_ls_number_parameters 232
_refine_ls_number_reflns 4645
_refine_ls_number_restraints 1
_refine_ls_restrained_S_all 1.024
_refine_ls_R_factor_all 0.0908
_refine_ls_R_factor_gt 0.0515
_refine_ls_shift/su_max 0.001
_refine_ls_shift/su_mean 0.000
_refine_ls_structure_factor_coef Fsqd
_refine_ls_weighting_details 'calc w=1/[\s^2^(Fo^2^)+(0.0410P)^2^+0.0000P] where P=(Fo^2^+2Fc^2^)/3'
_refine_ls_weighting_scheme calc
_refine_ls_wR_factor_gt 0.0980
_refine_ls_wR_factor_ref 0.1124
_reflns_number_gt 3031
_reflns_number_total 4645
_reflns_threshold_expression >2sigma(I)
_cod_data_source_file ic3025342_si_001_03.cif
_cod_data_source_block rprd285_Ligand_9R,R
_cod_depositor_comments
;

2021-11-23
Space group name changed to comply with IUCR recomendations
                 miguel
;
_cod_original_sg_symbol_H-M 'A b a 2'
_cod_database_code 4334168

loop_
_symmetry_equiv_pos_as_xyz
'x, y, z'
'-x, -y, z'
'-x+1/2, y+1/2, z'
'x+1/2, -y+1/2, z'
'x, y+1/2, z+1/2'
'-x, -y+1/2, z+1/2'
'-x+1/2, y+1, z+1/2'
'x+1/2, -y+1, z+1/2'

loop_
_atom_site_label
_atom_site_type_symbol
_atom_site_fract_x
_atom_site_fract_y
_atom_site_fract_z
_atom_site_U_iso_or_equiv
_atom_site_adp_type
_atom_site_occupancy
_atom_site_symmetry_multiplicity
_atom_site_calc_flag
_atom_site_refinement_flags
P1 P 0.60533(3) 0.80578(5) -0.02465(7) 0.03222(17) Uani 1 1 d .
O2 O 0.63367(8) 0.79047(13) -0.14615(17) 0.0408(5) Uani 1 1 d .
O1 O 0.5000 1.0000 0.1221(2) 0.0376(7) Uani 1 2 d S
O3 O 0.67414(10) 0.98616(15) -0.1040(2) 0.0513(6) Uani 1 1 d .
N1 N 0.5000 1.0000 -0.0001(3) 0.0318(7) Uani 1 2 d S
N2 N 0.68612(10) 0.99252(16) 0.1013(2) 0.0409(6) Uani 1 1 d .
C13 C 0.72172(19) 0.7197(2) 0.2991(4) 0.0656(11) Uani 1 1 d .
H13A H 0.7463 0.7053 0.3676 0.079 Uiso 1 1 calc R
C14 C 0.74644(18) 0.7637(2) 0.2024(4) 0.0602(11) Uani 1 1 d .
H14A H 0.7878 0.7794 0.2036 0.072 Uiso 1 1 calc R
C15 C 0.71064(13) 0.78522(19) 0.1029(3) 0.0460(8) Uani 1 1 d .
H15A H 0.7280 0.8139 0.0342 0.055 Uiso 1 1 calc R
C10 C 0.64914(13) 0.76531(18) 0.1020(3) 0.0378(7) Uani 1 1 d .
C4 C 0.59543(10) 0.92144(18) 0.0150(2) 0.0307(6) Uani 1 1 d .
H4A H 0.5830 0.9254 0.1034 0.037 Uiso 1 1 calc R
C1 C 0.54693(12) 0.96135(18) -0.0628(2) 0.0343(7) Uani 1 1 d .
C16 C 0.53164(11) 0.75816(17) -0.0126(3) 0.0346(6) Uani 1 1 d .
C21 C 0.52051(14) 0.6883(2) -0.0896(3) 0.0448(8) Uani 1 1 d .
H21A H 0.5499 0.6710 -0.1481 0.054 Uiso 1 1 calc R
C20 C 0.46628(16) 0.6433(2) -0.0811(3) 0.0582(10) Uani 1 1 d .
H20A H 0.4587 0.5954 -0.1337 0.070 Uiso 1 1 calc R
C19 C 0.42383(15) 0.6683(3) 0.0036(4) 0.0633(10) Uani 1 1 d .
H19A H 0.3869 0.6377 0.0093 0.076 Uiso 1 1 calc R
C18 C 0.43451(14) 0.7375(2) 0.0803(3) 0.0580(10) Uani 1 1 d .
H18A H 0.4050 0.7540 0.1390 0.070 Uiso 1 1 calc R
C17 C 0.48781(12) 0.7831(2) 0.0724(3) 0.0442(8) Uani 1 1 d .
H17A H 0.4946 0.8314 0.1246 0.053 Uiso 1 1 calc R
C12 C 0.66194(19) 0.6957(2) 0.2994(3) 0.0661(11) Uani 1 1 d .
H12A H 0.6458 0.6631 0.3658 0.079 Uiso 1 1 calc R
C11 C 0.62519(16) 0.7202(2) 0.1998(3) 0.0514(9) Uani 1 1 d .
H11A H 0.5837 0.7056 0.2000 0.062 Uiso 1 1 calc R
C5 C 0.65601(11) 0.97011(18) -0.0006(3) 0.0360(7) Uani 1 1 d .
C8 C 0.66823(13) 0.97535(19) 0.2303(3) 0.0412(8) Uani 1 1 d .
H8A H 0.7048 0.9673 0.2811 0.049 Uiso 1 1 calc R
H8B H 0.6446 0.9211 0.2336 0.049 Uiso 1 1 calc R
C9 C 0.63121(14) 1.0480(2) 0.2835(3) 0.0523(9) Uani 1 1 d .
H9A H 0.6204 1.0342 0.3687 0.078 Uiso 1 1 calc R
H9B H 0.5945 1.0554 0.2345 0.078 Uiso 1 1 calc R
H9C H 0.6547 1.1016 0.2818 0.078 Uiso 1 1 calc R
C6 C 0.74278(13) 1.0414(2) 0.0859(4) 0.0559(9) Uani 1 1 d .
H6A H 0.7461 1.0844 0.1530 0.067 Uiso 1 1 calc R
H6B H 0.7413 1.0733 0.0069 0.067 Uiso 1 1 calc R
C7 C 0.79825(13) 0.9845(2) 0.0869(3) 0.0578(10) Uani 1 1 d .
H7A H 0.8342 1.0203 0.0765 0.087 Uiso 1 1 calc R
H7B H 0.7958 0.9426 0.0194 0.087 Uiso 1 1 calc R
H7C H 0.8006 0.9536 0.1656 0.087 Uiso 1 1 calc R
C2 C 0.54658(13) 0.9617(2) -0.1897(3) 0.0446(8) Uani 1 1 d .
H2A H 0.5787 0.9354 -0.2335 0.054 Uiso 1 1 calc R
C3 C 0.5000 1.0000 -0.2538(4) 0.0504(12) Uani 1 2 d S
H3A H 0.5000 1.0000 -0.3413 0.061 Uiso 1 2 calc SR

loop_
_atom_site_aniso_label
_atom_site_aniso_U_11
_atom_site_aniso_U_22
_atom_site_aniso_U_33
_atom_site_aniso_U_23
_atom_site_aniso_U_13
_atom_site_aniso_U_12
P1 0.0233(3) 0.0387(4) 0.0347(3) -0.0039(4) -0.0011(3) 0.0042(3)
O2 0.0291(10) 0.0550(13) 0.0382(12) -0.0103(10) 0.0023(9) 0.0041(10)
O1 0.0385(15) 0.0515(18) 0.0228(15) 0.000 0.000 0.0114(14)
O3 0.0447(13) 0.0651(15) 0.0440(14) 0.0091(12) 0.0040(10) -0.0069(11)
N1 0.0274(15) 0.0414(18) 0.0267(19) 0.000 0.000 0.0100(14)
N2 0.0353(13) 0.0442(15) 0.0433(16) -0.0063(14) 0.0013(12) -0.0011(11)
C13 0.073(3) 0.060(2) 0.063(3) -0.020(2) -0.034(2) 0.033(2)
C14 0.053(2) 0.0492(19) 0.078(3) -0.018(2) -0.030(2) 0.014(2)
C15 0.0379(16) 0.0382(17) 0.062(2) -0.0089(16) -0.0126(16) 0.0087(14)
C10 0.0382(15) 0.0317(16) 0.0435(18) -0.0069(14) -0.0093(14) 0.0094(13)
C4 0.0263(12) 0.0377(15) 0.0281(13) -0.0029(12) -0.0018(11) 0.0045(11)
C1 0.0281(14) 0.0407(16) 0.0340(16) -0.0020(13) 0.0011(12) 0.0077(12)
C16 0.0318(13) 0.0362(15) 0.0358(16) 0.0017(15) -0.0034(14) 0.0020(11)
C21 0.0396(17) 0.0475(18) 0.0473(19) -0.0077(16) -0.0033(14) -0.0003(15)
C20 0.055(2) 0.055(2) 0.064(2) -0.0025(18) -0.0112(18) -0.0155(18)
C19 0.0460(19) 0.078(3) 0.066(3) 0.016(2) -0.0048(19) -0.0257(18)
C18 0.0402(18) 0.084(3) 0.050(2) 0.001(2) 0.0099(16) -0.0119(18)
C17 0.0325(15) 0.056(2) 0.0438(18) -0.0028(16) 0.0037(14) -0.0030(14)
C12 0.092(3) 0.058(2) 0.048(2) 0.0117(19) -0.009(2) 0.026(2)
C11 0.056(2) 0.047(2) 0.052(2) 0.0046(17) -0.0026(17) 0.0113(17)
C5 0.0312(14) 0.0342(15) 0.043(2) 0.0004(14) -0.0008(14) 0.0041(11)
C8 0.0387(17) 0.0458(18) 0.0392(18) -0.0068(15) -0.0069(15) 0.0022(14)
C9 0.0434(17) 0.060(2) 0.054(2) -0.0195(18) -0.0045(16) 0.0069(17)
C6 0.0452(18) 0.0546(19) 0.068(3) -0.0058(19) -0.0039(18) -0.0162(16)
C7 0.0332(16) 0.082(3) 0.058(2) 0.002(2) 0.0036(16) -0.0085(17)
C2 0.0355(16) 0.066(2) 0.0326(17) -0.0043(16) 0.0045(14) 0.0186(16)
C3 0.053(3) 0.071(3) 0.028(2) 0.000 0.000 0.017(2)

loop_
_atom_type_symbol
_atom_type_description
_atom_type_scat_dispersion_real
_atom_type_scat_dispersion_imag
_atom_type_scat_source
C C 0.0033 0.0016 'International Tables Vol C Tables 4.2.6.8 and 6.1.1.4'
H H 0.0000 0.0000 'International Tables Vol C Tables 4.2.6.8 and 6.1.1.4'
N N 0.0061 0.0033 'International Tables Vol C Tables 4.2.6.8 and 6.1.1.4'
O O 0.0106 0.0060 'International Tables Vol C Tables 4.2.6.8 and 6.1.1.4'
P P 0.1023 0.0942 'International Tables Vol C Tables 4.2.6.8 and 6.1.1.4'

loop_
_geom_angle_atom_site_label_1
_geom_angle_atom_site_label_2
_geom_angle_atom_site_label_3
_geom_angle
_geom_angle_site_symmetry_1
_geom_angle_site_symmetry_3
O2 P1 C10 113.30(13) . .
O2 P1 C16 112.69(13) . .
C10 P1 C16 107.12(14) . .
O2 P1 C4 114.33(12) . .
C10 P1 C4 102.87(12) . .
C16 P1 C4 105.69(12) . .
O1 N1 C1 119.51(16) . 2_675
O1 N1 C1 119.51(16) . .
C1 N1 C1 121.0(3) 2_675 .
C5 N2 C6 117.7(3) . .
C5 N2 C8 127.0(2) . .
C6 N2 C8 115.3(2) . .
C14 C13 C12 121.6(4) . .
C14 C13 H13A 119.2 . .
C12 C13 H13A 119.2 . .
C13 C14 C15 119.3(4) . .
C13 C14 H14A 120.4 . .
C15 C14 H14A 120.4 . .
C14 C15 C10 120.9(4) . .
C14 C15 H15A 119.5 . .
C10 C15 H15A 119.5 . .
C11 C10 C15 118.9(3) . .
C11 C10 P1 123.8(2) . .
C15 C10 P1 117.2(3) . .
C1 C4 C5 111.2(2) . .
C1 C4 P1 110.56(19) . .
C5 C4 P1 109.90(17) . .
C1 C4 H4A 108.4 . .
C5 C4 H4A 108.4 . .
P1 C4 H4A 108.4 . .
C2 C1 N1 119.1(3) . .
C2 C1 C4 124.6(2) . .
N1 C1 C4 116.3(2) . .
C21 C16 C17 119.3(3) . .
C21 C16 P1 115.9(2) . .
C17 C16 P1 124.7(2) . .
C16 C21 C20 120.2(3) . .
C16 C21 H21A 119.9 . .
C20 C21 H21A 119.9 . .
C19 C20 C21 119.8(3) . .
C19 C20 H20A 120.1 . .
C21 C20 H20A 120.1 . .
C20 C19 C18 120.4(3) . .
C20 C19 H19A 119.8 . .
C18 C19 H19A 119.8 . .
C19 C18 C17 120.5(3) . .
C19 C18 H18A 119.7 . .
C17 C18 H18A 119.7 . .
C18 C17 C16 119.8(3) . .
C18 C17 H17A 120.1 . .
C16 C17 H17A 120.1 . .
C13 C12 C11 119.0(4) . .
C13 C12 H12A 120.5 . .
C11 C12 H12A 120.5 . .
C10 C11 C12 120.3(3) . .
C10 C11 H11A 119.8 . .
C12 C11 H11A 119.8 . .
O3 C5 N2 122.9(3) . .
O3 C5 C4 119.1(3) . .
N2 C5 C4 118.0(3) . .
N2 C8 C9 112.0(3) . .
N2 C8 H8A 109.2 . .
C9 C8 H8A 109.2 . .
N2 C8 H8B 109.2 . .
C9 C8 H8B 109.2 . .
H8A C8 H8B 107.9 . .
C8 C9 H9A 109.5 . .
C8 C9 H9B 109.5 . .
H9A C9 H9B 109.5 . .
C8 C9 H9C 109.5 . .
H9A C9 H9C 109.5 . .
H9B C9 H9C 109.5 . .
N2 C6 C7 113.2(3) . .
N2 C6 H6A 108.9 . .
C7 C6 H6A 108.9 . .
N2 C6 H6B 108.9 . .
C7 C6 H6B 108.9 . .
H6A C6 H6B 107.7 . .
C6 C7 H7A 109.5 . .
C6 C7 H7B 109.5 . .
H7A C7 H7B 109.5 . .
C6 C7 H7C 109.5 . .
H7A C7 H7C 109.5 . .
H7B C7 H7C 109.5 . .
C1 C2 C3 120.7(3) . .
C1 C2 H2A 119.7 . .
C3 C2 H2A 119.7 . .
C2 C3 C2 119.4(4) . 2_675
C2 C3 H3A 120.3 . .
C2 C3 H3A 120.3 2_675 .

loop_
_geom_bond_atom_site_label_1
_geom_bond_atom_site_label_2
_geom_bond_distance
_geom_bond_site_symmetry_2
P1 O2 1.481(2) .
P1 C10 1.798(3) .
P1 C16 1.800(3) .
P1 C4 1.854(3) .
O1 N1 1.328(4) .
O3 C5 1.218(4) .
N1 C1 1.381(3) 2_675
N1 C1 1.381(3) .
N2 C5 1.338(4) .
N2 C6 1.478(4) .
N2 C8 1.480(4) .
C13 C14 1.366(5) .
C13 C12 1.379(6) .
C13 H13A 0.9500 .
C14 C15 1.382(5) .
C14 H14A 0.9500 .
C15 C10 1.401(4) .
C15 H15A 0.9500 .
C10 C11 1.377(5) .
C4 C1 1.502(4) .
C4 C5 1.551(4) .
C4 H4A 1.0000 .
C1 C2 1.377(4) .
C16 C21 1.389(4) .
C16 C17 1.396(4) .
C21 C20 1.395(4) .
C21 H21A 0.9500 .
C20 C19 1.373(5) .
C20 H20A 0.9500 .
C19 C18 1.377(5) .
C19 H19A 0.9500 .
C18 C17 1.381(4) .
C18 H18A 0.9500 .
C17 H17A 0.9500 .
C12 C11 1.407(5) .
C12 H12A 0.9500 .
C11 H11A 0.9500 .
C8 C9 1.507(4) .
C8 H8A 0.9900 .
C8 H8B 0.9900 .
C9 H9A 0.9800 .
C9 H9B 0.9800 .
C9 H9C 0.9800 .
C6 C7 1.515(4) .
C6 H6A 0.9900 .
C6 H6B 0.9900 .
C7 H7A 0.9800 .
C7 H7B 0.9800 .
C7 H7C 0.9800 .
C2 C3 1.381(4) .
C2 H2A 0.9500 .
C3 C2 1.381(4) 2_675
C3 H3A 0.9500 .

loop_
_geom_torsion_atom_site_label_1
_geom_torsion_atom_site_label_2
_geom_torsion_atom_site_label_3
_geom_torsion_atom_site_label_4
_geom_torsion
_geom_torsion_site_symmetry_1
_geom_torsion_site_symmetry_4
C12 C13 C14 C15 0.4(5) . .
C13 C14 C15 C10 2.4(5) . .
C14 C15 C10 C11 -3.0(4) . .
C14 C15 C10 P1 173.8(2) . .
O2 P1 C10 C11 -136.1(3) . .
C16 P1 C10 C11 -11.2(3) . .
C4 P1 C10 C11 100.0(3) . .
O2 P1 C10 C15 47.3(3) . .
C16 P1 C10 C15 172.2(2) . .
C4 P1 C10 C15 -76.7(2) . .
O2 P1 C4 C1 71.2(2) . .
C10 P1 C4 C1 -165.53(19) . .
C16 P1 C4 C1 -53.3(2) . .
O2 P1 C4 C5 -51.9(2) . .
C10 P1 C4 C5 71.4(2) . .
C16 P1 C4 C5 -176.4(2) . .
O1 N1 C1 C2 -179.9(2) . .
C1 N1 C1 C2 0.1(2) 2_675 .
O1 N1 C1 C4 0.0(3) . .
C1 N1 C1 C4 180.0(3) 2_675 .
C5 C4 C1 C2 66.0(4) . .
P1 C4 C1 C2 -56.3(4) . .
C5 C4 C1 N1 -113.9(2) . .
P1 C4 C1 N1 123.77(19) . .
O2 P1 C16 C21 24.8(3) . .
C10 P1 C16 C21 -100.5(2) . .
C4 P1 C16 C21 150.3(2) . .
O2 P1 C16 C17 -159.4(2) . .
C10 P1 C16 C17 75.3(3) . .
C4 P1 C16 C17 -33.9(3) . .
C17 C16 C21 C20 -0.5(5) . .
P1 C16 C21 C20 175.6(2) . .
C16 C21 C20 C19 0.0(5) . .
C21 C20 C19 C18 -0.1(5) . .
C20 C19 C18 C17 0.6(6) . .
C19 C18 C17 C16 -1.0(5) . .
C21 C16 C17 C18 1.0(5) . .
P1 C16 C17 C18 -174.7(2) . .
C14 C13 C12 C11 -2.5(5) . .
C15 C10 C11 C12 0.8(5) . .
P1 C10 C11 C12 -175.8(2) . .
C13 C12 C11 C10 1.9(5) . .
C6 N2 C5 O3 2.1(4) . .
C8 N2 C5 O3 -179.4(3) . .
C6 N2 C5 C4 -178.0(2) . .
C8 N2 C5 C4 0.5(4) . .
C1 C4 C5 O3 -48.4(3) . .
P1 C4 C5 O3 74.3(3) . .
C1 C4 C5 N2 131.7(3) . .
P1 C4 C5 N2 -105.6(2) . .
C5 N2 C8 C9 -90.9(3) . .
C6 N2 C8 C9 87.7(3) . .
C5 N2 C6 C7 -95.6(3) . .
C8 N2 C6 C7 85.7(3) . .
N1 C1 C2 C3 -0.1(4) . .
C4 C1 C2 C3 180.0(2) . .
C1 C2 C3 C2 0.1(2) . 2_675
